data_4348140
loop_
_publ_author_name
'Dragancea, Diana'
'Talmaci, Natalia'
'Shova, Sergiu'
'Novitchi, Ghenadie'
'Darvasiov\'a, Denisa'
'Rapta, Peter'
'Breza, Martin'
'Galanski, Markus'
'Ko\<z\?\'i\<sek, Jozef'
'Martins, Nuno M. R.'
'Martins, Lu\'isa M D R S'
'Pombeiro, Armando J. L.'
'Arion, Vladimir B.'

_publ_section_title
;
 Vanadium(V) Complexes with Substituted
 1,5-bis(2-hydroxybenzaldehyde)carbohydrazones and Their Use As Catalyst
 Precursors in Oxidation of Cyclohexane.
;
_journal_issue 18
_journal_name_full 'Inorganic chemistry'
_journal_page_first 9187
_journal_page_last 9203
_journal_paper_doi 10.1021/acs.inorgchem.6b01011
_journal_volume 55
_journal_year 2016
_chemical_formula_moiety 'C32 H28 N8 O14 V4, 3(C H4 O)'
_chemical_formula_sum 'C35 H40 N8 O17 V4'
_chemical_formula_weight 1048.51
_space_group_crystal_system monoclinic
_space_group_IT_number 14
_space_group_name_Hall '-P 2ybc'
_space_group_name_H-M_alt 'P 1 21/c 1'
_atom_sites_solution_hydrogens geom
_atom_sites_solution_primary direct
_atom_sites_solution_secondary difmap
_audit_creation_date 2015-12-23
_audit_creation_method
;
Olex2 1.2
(compiled 2015.09.30 svn.r3233 for OlexSys, GUI svn.r5103)
;
_cell_angle_alpha 90.00
_cell_angle_beta 111.917(2)
_cell_angle_gamma 90.00
_cell_formula_units_Z 4
_cell_length_a 12.2830(4)
_cell_length_b 28.0101(8)
_cell_length_c 13.3793(4)
_cell_measurement_reflns_used 3456
_cell_measurement_temperature 173(2)
_cell_measurement_theta_max 50.25
_cell_measurement_theta_min 3.43
_cell_volume 4270.4(2)
_computing_molecular_graphics 'Olex2 (Dolomanov et al., 2009)'
_computing_publication_material 'Olex2 (Dolomanov et al., 2009)'
_computing_structure_refinement 'ShelXL (Sheldrick, 2015)'
_computing_structure_solution 'ShelXS (Sheldrick, 2008)'
_diffrn_ambient_temperature 173.15
_diffrn_measured_fraction_theta_full 0.998
_diffrn_measured_fraction_theta_max 0.998
_diffrn_measurement_device_type 'Xcalibur, Eos'
_diffrn_measurement_method '\w scans'
_diffrn_radiation_monochromator graphite
_diffrn_radiation_type MoK\a
_diffrn_radiation_wavelength 0.71069
_diffrn_reflns_av_R_equivalents 0.1473
_diffrn_reflns_av_unetI/netI 0.1458
_diffrn_reflns_limit_h_max 14
_diffrn_reflns_limit_h_min -14
_diffrn_reflns_limit_k_max 33
_diffrn_reflns_limit_k_min -32
_diffrn_reflns_limit_l_max 15
_diffrn_reflns_limit_l_min -15
_diffrn_reflns_number 38264
_diffrn_reflns_theta_full 25.02
_diffrn_reflns_theta_max 25.02
_diffrn_reflns_theta_min 1.79
_diffrn_source 'fine-focus sealed tube'
_exptl_absorpt_coefficient_mu 0.931
_exptl_absorpt_correction_T_max 0.9908
_exptl_absorpt_correction_T_min 0.8430
_exptl_absorpt_correction_type multi-scan
_exptl_absorpt_process_details sadabs
_exptl_crystal_colour 'clear reddish brown'
_exptl_crystal_colour_lustre clear
_exptl_crystal_colour_modifier reddish
_exptl_crystal_colour_primary brown
_exptl_crystal_density_diffrn 1.631
_exptl_crystal_density_method 'not measured'
_exptl_crystal_description needle
_exptl_crystal_F_000 2136
_exptl_crystal_size_max 0.19
_exptl_crystal_size_mid 0.07
_exptl_crystal_size_min 0.01
_refine_diff_density_max 0.458
_refine_diff_density_min -0.462
_refine_diff_density_rms 0.078
_refine_ls_extinction_method none
_refine_ls_goodness_of_fit_ref 0.807
_refine_ls_hydrogen_treatment constr
_refine_ls_matrix_type full
_refine_ls_number_parameters 580
_refine_ls_number_reflns 7522
_refine_ls_number_restraints 0
_refine_ls_restrained_S_all 0.807
_refine_ls_R_factor_all 0.1202
_refine_ls_R_factor_gt 0.0484
_refine_ls_shift/su_max 0.001
_refine_ls_shift/su_mean 0.000
_refine_ls_structure_factor_coef Fsqd
_refine_ls_weighting_details 'calc w=1/[\s^2^(Fo^2^)+(0.0015P)^2^+0.0000P] where P=(Fo^2^+2Fc^2^)/3'
_refine_ls_weighting_scheme calc
_refine_ls_wR_factor_gt 0.0568
_refine_ls_wR_factor_ref 0.0673
_reflns_number_gt 3794
_reflns_number_total 7522
_reflns_threshold_expression >2sigma(I)
_cod_data_source_file ic6b01011_si_003.cif
_cod_data_source_block ddv90
_cod_database_code 4348140
_olex2_refinement_description
;
1. Fixed Uiso
 At 1.2 times of:
  All C(H) groups, All N(H) groups
 At 1.5 times of:
  All C(H,H,H) groups, All O(H) groups
2.a Riding coordinates:
 O16(H16), O15(H15), O17(H17)
2.b Me refined with riding coordinates:
 C16(H16A,H16B,H16C), C32(H32A,H32B,H32C)
2.c Aromatic/amide H refined with riding coordinates:
 N2(H2), N6(H6), C2(H2A), C3(H3), C4(H4), C5(H5), C7(H7), C9(H9), C11(H11),
 C12(H12), C13(H13), C14(H14), C18(H18), C19(H19), C20(H20), C21(H21), C23(H23),
  C25(H25), C27(H27), C28(H28), C29(H29), C30(H30)
2.d Idealised Me refined as rotating group:
 C34(H34A,H34B,H34C), C33(H33A,H33B,H33C), C35(H35A,H35B,H35C)
;
_olex2_submission_special_instructions 'No special instructions were received'

loop_
_space_group_symop_id
_space_group_symop_operation_xyz
1 'x, y, z'
2 '-x, y+1/2, -z+1/2'
3 '-x, -y, -z'
4 'x, -y-1/2, z-1/2'

loop_
_atom_site_label
_atom_site_type_symbol
_atom_site_fract_x
_atom_site_fract_y
_atom_site_fract_z
_atom_site_U_iso_or_equiv
_atom_site_adp_type
_atom_site_occupancy
_atom_site_calc_flag
_atom_site_refinement_flags_posn
V1 V 0.48629(6) 0.34608(3) 0.48711(6) 0.0210(2) Uani 1 d .
V2 V 0.92218(6) 0.36870(3) 0.58042(7) 0.0244(2) Uani 1 d .
V3 V 0.90705(6) 0.39602(3) 0.85835(6) 0.0198(2) Uani 1 d .
V4 V 0.47654(7) 0.37359(3) 0.76810(7) 0.0278(2) Uani 1 d .
O1 O 0.4656(2) 0.39095(10) 0.4049(2) 0.0329(8) Uani 1 d .
O2 O 0.4737(2) 0.36535(10) 0.5956(2) 0.0310(8) Uani 1 d .
O3 O 0.3412(2) 0.31592(10) 0.4128(2) 0.0284(8) Uani 1 d .
O4 O 0.9050(3) 0.36560(11) 0.4571(2) 0.0379(9) Uani 1 d .
O5 O 0.9530(3) 0.43240(11) 0.6109(3) 0.0339(9) Uani 1 d .
O6 O 1.0609(2) 0.34196(10) 0.6447(2) 0.0291(8) Uani 1 d .
O7 O 0.8412(2) 0.30719(10) 0.5818(2) 0.0241(8) Uani 1 d .
O8 O 0.9203(2) 0.36975(10) 0.7553(2) 0.0291(8) Uani 1 d .
O9 O 0.9182(2) 0.35546(9) 0.9492(2) 0.0282(8) Uani 1 d .
O10 O 1.0512(2) 0.42725(10) 0.9283(2) 0.0288(8) Uani 1 d .
O11 O 0.4980(3) 0.38088(10) 0.8914(3) 0.0382(9) Uani 1 d .
O12 O 0.3318(3) 0.39752(11) 0.7032(3) 0.0361(9) Uani 1 d .
O13 O 0.5514(3) 0.43484(10) 0.7529(2) 0.0269(8) Uani 1 d .
O14 O 0.4460(3) 0.30853(11) 0.7491(3) 0.0355(9) Uani 1 d .
N1 N 0.5484(3) 0.27364(12) 0.5061(3) 0.0184(9) Uani 1 d .
N2 N 0.6698(3) 0.26825(12) 0.5426(3) 0.0226(9) Uani 1 d .
H2 H 0.7042 0.2401 0.5573 0.027 Uiso 1 calc R
N3 N 0.6662(3) 0.34888(12) 0.5332(3) 0.0187(9) Uani 1 d .
N4 N 0.7419(3) 0.38797(12) 0.5479(3) 0.0208(9) Uani 1 d .
N5 N 0.8435(3) 0.46875(12) 0.8252(3) 0.0222(9) Uani 1 d .
N6 N 0.7226(3) 0.47386(12) 0.7851(3) 0.0238(10) Uani 1 d .
H6 H 0.6881 0.5016 0.7641 0.029 Uiso 1 calc R
N7 N 0.7278(3) 0.39421(13) 0.8067(3) 0.0229(9) Uani 1 d .
N8 N 0.6532(3) 0.35481(12) 0.7941(3) 0.0221(9) Uani 1 d .
C1 C 0.2942(4) 0.27237(16) 0.4134(4) 0.0236(12) Uani 1 d .
C2 C 0.1715(4) 0.26723(17) 0.3706(4) 0.0322(13) Uani 1 d .
H2A H 0.1231 0.2944 0.3439 0.039 Uiso 1 calc R
C3 C 0.1217(4) 0.22360(18) 0.3672(4) 0.0375(14) Uani 1 d .
H3 H 0.0386 0.2208 0.3382 0.045 Uiso 1 calc R
C4 C 0.1903(4) 0.18290(18) 0.4057(4) 0.0367(14) Uani 1 d .
H4 H 0.1547 0.1526 0.4039 0.044 Uiso 1 calc R
C5 C 0.3101(4) 0.18764(17) 0.4461(4) 0.0285(12) Uani 1 d .
H5 H 0.3575 0.1601 0.4711 0.034 Uiso 1 calc R
C6 C 0.3634(4) 0.23155(16) 0.4515(4) 0.0217(11) Uani 1 d .
C7 C 0.4891(4) 0.23342(15) 0.4918(3) 0.0235(12) Uani 1 d .
H7 H 0.5316 0.2043 0.5091 0.028 Uiso 1 calc R
C8 C 0.7302(4) 0.30882(16) 0.5536(3) 0.0183(11) Uani 1 d .
C9 C 0.7001(4) 0.43052(15) 0.5373(3) 0.0209(11) Uani 1 d .
H9 H 0.6183 0.4340 0.5213 0.025 Uiso 1 calc R
C10 C 0.7683(4) 0.47316(15) 0.5481(4) 0.0247(12) Uani 1 d .
C11 C 0.7116(4) 0.51792(16) 0.5266(4) 0.0302(13) Uani 1 d .
H11 H 0.6284 0.5189 0.5032 0.036 Uiso 1 calc R
C12 C 0.7713(4) 0.55972(17) 0.5380(4) 0.0367(14) Uani 1 d .
H12 H 0.7305 0.5893 0.5212 0.044 Uiso 1 calc R
C13 C 0.8935(4) 0.55841(17) 0.5750(4) 0.0337(14) Uani 1 d .
H13 H 0.9365 0.5874 0.5845 0.040 Uiso 1 calc R
C14 C 0.9523(4) 0.51540(16) 0.5978(4) 0.0278(12) Uani 1 d .
H14 H 1.0356 0.5152 0.6231 0.033 Uiso 1 calc R
C15 C 0.8924(4) 0.47275(16) 0.5846(3) 0.0232(12) Uani 1 d .
C16 C 1.1272(4) 0.31199(17) 0.6044(4) 0.0506(16) Uani 1 d .
H16A H 1.2013 0.3037 0.6627 0.076 Uiso 1 calc R
H16B H 1.1437 0.3286 0.5472 0.076 Uiso 1 calc R
H16C H 1.0827 0.2828 0.5753 0.076 Uiso 1 calc R
C17 C 1.0981(4) 0.46970(16) 0.9231(4) 0.0230(12) Uani 1 d .
C18 C 1.2203(4) 0.47436(16) 0.9679(4) 0.0289(12) Uani 1 d .
H18 H 1.2677 0.4474 0.9993 0.035 Uiso 1 calc R
C19 C 1.2724(4) 0.51810(17) 0.9665(4) 0.0339(13) Uani 1 d .
H19 H 1.3554 0.5211 0.9979 0.041 Uiso 1 calc R
C20 C 1.2040(4) 0.55762(18) 0.9196(4) 0.0383(14) Uani 1 d .
H20 H 1.2399 0.5875 0.9180 0.046 Uiso 1 calc R
C21 C 1.0839(4) 0.55311(17) 0.8755(4) 0.0350(14) Uani 1 d .
H21 H 1.0370 0.5802 0.8438 0.042 Uiso 1 calc R
C22 C 1.0295(4) 0.50933(15) 0.8765(4) 0.0228(12) Uani 1 d .
C23 C 0.9039(4) 0.50782(16) 0.8331(4) 0.0252(12) Uani 1 d .
H23 H 0.8624 0.5368 0.8087 0.030 Uiso 1 calc R
C24 C 0.6622(4) 0.43403(16) 0.7807(4) 0.0206(11) Uani 1 d .
C25 C 0.6981(4) 0.31236(16) 0.7996(3) 0.0228(12) Uani 1 d .
H25 H 0.7799 0.3097 0.8149 0.027 Uiso 1 calc R
C26 C 0.6298(4) 0.26932(16) 0.7836(4) 0.0241(12) Uani 1 d .
C27 C 0.6881(4) 0.22557(16) 0.7915(4) 0.0319(13) Uani 1 d .
H27 H 0.7711 0.2257 0.8134 0.038 Uiso 1 calc R
C28 C 0.6303(4) 0.18277(17) 0.7691(4) 0.0345(13) Uani 1 d .
H28 H 0.6722 0.1537 0.7752 0.041 Uiso 1 calc R
C29 C 0.5073(4) 0.18275(18) 0.7366(4) 0.0383(14) Uani 1 d .
H29 H 0.4649 0.1536 0.7197 0.046 Uiso 1 calc R
C30 C 0.4484(4) 0.22555(17) 0.7294(3) 0.0278(12) Uani 1 d .
H30 H 0.3653 0.2252 0.7068 0.033 Uiso 1 calc R
C31 C 0.5067(4) 0.26900(17) 0.7542(3) 0.0247(13) Uani 1 d .
C32 C 0.2658(4) 0.42810(17) 0.7429(4) 0.0468(16) Uani 1 d .
H32A H 0.1895 0.4345 0.6857 0.070 Uiso 1 calc R
H32B H 0.3082 0.4582 0.7665 0.070 Uiso 1 calc R
H32C H 0.2539 0.4128 0.8039 0.070 Uiso 1 calc R
O16 O 0.7995(2) 0.18431(10) 0.5714(2) 0.0324(8) Uani 1 d .
H16 H 0.8228 0.1752 0.5217 0.049 Uiso 1 d R
C34 C 0.8978(4) 0.18894(18) 0.6693(4) 0.0550(17) Uani 1 d .
H34A H 0.9681 0.1771 0.6593 0.082 Uiso 1 calc GR
H34B H 0.8846 0.1703 0.7257 0.082 Uiso 1 calc GR
H34C H 0.9087 0.2226 0.6906 0.082 Uiso 1 calc GR
O15 O 0.5895(3) 0.55496(10) 0.7769(3) 0.0432(10) Uani 1 d .
H15 H 0.5801 0.5749 0.7260 0.065 Uiso 1 d R
C33 C 0.4783(4) 0.54714(18) 0.7882(5) 0.065(2) Uani 1 d .
H33A H 0.4175 0.5410 0.7171 0.098 Uiso 1 calc GR
H33B H 0.4573 0.5755 0.8199 0.098 Uiso 1 calc GR
H33C H 0.4847 0.5196 0.8351 0.098 Uiso 1 calc GR
O17 O 0.1801(3) 0.37901(11) 0.2418(3) 0.0521(10) Uani 1 d .
H17 H 0.2240 0.3651 0.2999 0.078 Uiso 1 d R
C35 C 0.1861(4) 0.35622(17) 0.1499(4) 0.0447(15) Uani 1 d .
H35A H 0.1847 0.3215 0.1589 0.067 Uiso 1 calc GR
H35B H 0.2589 0.3654 0.1410 0.067 Uiso 1 calc GR
H35C H 0.1187 0.3659 0.0860 0.067 Uiso 1 calc GR

loop_
_atom_site_aniso_label
_atom_site_aniso_U_11
_atom_site_aniso_U_22
_atom_site_aniso_U_33
_atom_site_aniso_U_23
_atom_site_aniso_U_13
_atom_site_aniso_U_12
V1 0.0166(5) 0.0246(5) 0.0196(5) -0.0011(4) 0.0042(4) 0.0010(4)
V2 0.0189(5) 0.0250(5) 0.0301(6) -0.0001(4) 0.0100(4) 0.0008(4)
V3 0.0178(4) 0.0197(5) 0.0198(5) 0.0001(4) 0.0046(4) 0.0021(4)
V4 0.0221(5) 0.0339(5) 0.0288(6) -0.0008(4) 0.0112(4) 0.0019(4)
O1 0.0287(19) 0.0303(19) 0.035(2) 0.0062(16) 0.0070(17) -0.0010(15)
O2 0.0187(18) 0.040(2) 0.033(2) -0.0083(16) 0.0081(17) 0.0034(15)
O3 0.0184(18) 0.034(2) 0.027(2) -0.0018(15) 0.0015(16) -0.0010(15)
O4 0.032(2) 0.054(2) 0.031(2) 0.0030(17) 0.0153(18) -0.0051(17)
O5 0.022(2) 0.031(2) 0.047(3) 0.0014(17) 0.0105(18) 0.0022(16)
O6 0.0207(19) 0.029(2) 0.038(2) -0.0026(16) 0.0111(17) 0.0009(15)
O7 0.0135(18) 0.0265(19) 0.031(2) -0.0031(15) 0.0066(16) 0.0033(14)
O8 0.0192(17) 0.038(2) 0.030(2) -0.0008(16) 0.0085(16) 0.0076(15)
O9 0.0212(18) 0.030(2) 0.028(2) 0.0034(15) 0.0032(16) -0.0020(14)
O10 0.0242(19) 0.0224(19) 0.036(2) 0.0020(15) 0.0067(17) 0.0002(15)
O11 0.037(2) 0.048(2) 0.032(2) -0.0028(17) 0.0165(18) -0.0029(16)
O12 0.029(2) 0.036(2) 0.042(2) -0.0082(18) 0.0123(19) 0.0073(17)
O13 0.0221(19) 0.030(2) 0.027(2) -0.0005(15) 0.0073(17) 0.0045(15)
O14 0.024(2) 0.033(2) 0.048(3) -0.0019(18) 0.0127(19) -0.0046(17)
N1 0.015(2) 0.024(2) 0.015(2) -0.0006(17) 0.0033(18) -0.0022(17)
N2 0.013(2) 0.024(2) 0.027(3) 0.0050(19) 0.0023(19) 0.0036(18)
N3 0.014(2) 0.018(2) 0.022(2) 0.0008(18) 0.0044(18) 0.0001(18)
N4 0.021(2) 0.021(2) 0.020(2) 0.0002(18) 0.0069(19) 0.0001(18)
N5 0.023(2) 0.023(2) 0.022(2) -0.0044(18) 0.010(2) -0.0050(18)
N6 0.024(2) 0.019(2) 0.027(3) 0.0035(19) 0.007(2) 0.0037(18)
N7 0.023(2) 0.021(2) 0.023(2) 0.0043(18) 0.0064(19) 0.0030(19)
N8 0.018(2) 0.025(3) 0.022(2) 0.0020(19) 0.0058(19) -0.0013(18)
C1 0.020(3) 0.034(3) 0.015(3) -0.006(2) 0.005(2) -0.007(2)
C2 0.022(3) 0.037(3) 0.032(3) -0.003(3) 0.004(3) 0.005(2)
C3 0.023(3) 0.041(4) 0.046(4) -0.005(3) 0.010(3) -0.009(3)
C4 0.037(3) 0.037(4) 0.040(4) -0.008(3) 0.019(3) -0.012(3)
C5 0.026(3) 0.034(3) 0.023(3) 0.001(2) 0.006(3) 0.000(2)
C6 0.020(3) 0.032(3) 0.016(3) -0.001(2) 0.009(2) -0.005(2)
C7 0.027(3) 0.023(3) 0.018(3) 0.000(2) 0.005(2) 0.002(2)
C8 0.023(3) 0.021(3) 0.012(3) -0.001(2) 0.008(2) 0.004(2)
C9 0.013(3) 0.025(3) 0.022(3) -0.002(2) 0.004(2) 0.003(2)
C10 0.033(3) 0.023(3) 0.020(3) -0.002(2) 0.013(3) -0.005(2)
C11 0.027(3) 0.031(3) 0.034(3) 0.002(2) 0.013(3) 0.008(2)
C12 0.040(3) 0.021(3) 0.047(4) 0.004(3) 0.015(3) 0.003(3)
C13 0.045(4) 0.026(3) 0.037(4) 0.000(3) 0.024(3) -0.008(3)
C14 0.028(3) 0.030(3) 0.029(3) -0.002(2) 0.014(3) -0.001(2)
C15 0.028(3) 0.024(3) 0.019(3) 0.001(2) 0.011(3) 0.002(2)
C16 0.034(3) 0.051(4) 0.071(5) -0.009(3) 0.024(3) 0.015(3)
C17 0.029(3) 0.024(3) 0.016(3) -0.008(2) 0.009(3) -0.009(2)
C18 0.030(3) 0.028(3) 0.026(3) -0.004(2) 0.007(3) -0.001(2)
C19 0.030(3) 0.042(4) 0.031(3) -0.011(3) 0.012(3) -0.010(3)
C20 0.041(4) 0.030(3) 0.045(4) 0.001(3) 0.017(3) -0.012(3)
C21 0.038(3) 0.025(3) 0.042(4) -0.003(3) 0.014(3) -0.004(3)
C22 0.032(3) 0.015(3) 0.022(3) -0.002(2) 0.011(3) 0.000(2)
C23 0.033(3) 0.023(3) 0.021(3) -0.001(2) 0.011(3) 0.003(2)
C24 0.019(3) 0.019(3) 0.024(3) -0.002(2) 0.007(2) 0.003(2)
C25 0.017(3) 0.028(3) 0.020(3) 0.006(2) 0.003(2) 0.003(2)
C26 0.028(3) 0.024(3) 0.020(3) 0.000(2) 0.008(2) -0.003(2)
C27 0.029(3) 0.027(3) 0.038(4) 0.003(3) 0.011(3) 0.000(3)
C28 0.046(4) 0.024(3) 0.030(3) -0.001(2) 0.010(3) -0.005(3)
C29 0.049(4) 0.036(3) 0.032(4) -0.002(3) 0.017(3) -0.016(3)
C30 0.028(3) 0.031(3) 0.021(3) 0.001(2) 0.005(3) -0.011(3)
C31 0.028(3) 0.030(3) 0.015(3) -0.002(2) 0.008(3) -0.004(3)
C32 0.027(3) 0.058(4) 0.057(4) -0.012(3) 0.017(3) 0.008(3)
O16 0.027(2) 0.033(2) 0.030(2) -0.0047(16) 0.0029(18) 0.0088(16)
C34 0.050(4) 0.069(4) 0.039(4) -0.004(3) 0.010(3) 0.022(3)
O15 0.046(2) 0.033(2) 0.049(3) 0.0170(17) 0.016(2) 0.0128(17)
C33 0.049(4) 0.055(4) 0.104(6) 0.024(4) 0.043(4) 0.011(3)
O17 0.059(3) 0.053(2) 0.035(2) -0.0028(18) 0.006(2) 0.0169(19)
C35 0.036(3) 0.063(4) 0.031(4) 0.001(3) 0.007(3) 0.005(3)

loop_
_atom_type_symbol
_atom_type_description
_atom_type_scat_dispersion_real
_atom_type_scat_dispersion_imag
_atom_type_scat_source
C C 0.0033 0.0016 'International Tables Vol C Tables 4.2.6.8 and 6.1.1.4'
H H 0.0000 0.0000 'International Tables Vol C Tables 4.2.6.8 and 6.1.1.4'
N N 0.0061 0.0033 'International Tables Vol C Tables 4.2.6.8 and 6.1.1.4'
O O 0.0106 0.0060 'International Tables Vol C Tables 4.2.6.8 and 6.1.1.4'
V V 0.3005 0.5294 'International Tables Vol C Tables 4.2.6.8 and 6.1.1.4'

loop_
_geom_angle_atom_site_label_1
_geom_angle_atom_site_label_2
_geom_angle_atom_site_label_3
_geom_angle
O1 V1 O3 96.39(14)
O1 V1 N1 140.24(14)
O1 V1 N3 93.00(14)
O2 V1 O1 107.90(15)
O2 V1 O3 103.67(13)
O2 V1 N1 111.05(14)
O2 V1 N3 99.79(14)
O3 V1 N1 82.13(13)
O3 V1 N3 150.58(13)
N3 V1 N1 72.97(13)
O4 V2 O5 102.75(15)
O4 V2 O6 102.34(15)
O4 V2 O7 95.11(14)
O4 V2 O8 171.99(13)
O4 V2 N4 94.34(14)
O5 V2 O7 154.07(13)
O5 V2 O8 81.05(12)
O5 V2 N4 85.01(13)
O6 V2 O5 102.84(14)
O6 V2 O7 91.33(13)
O6 V2 O8 83.47(12)
O6 V2 N4 159.33(14)
O7 V2 O8 79.11(11)
O7 V2 N4 74.93(12)
N4 V2 O8 78.86(11)
O8 V3 O9 108.07(15)
O8 V3 O10 105.00(14)
O8 V3 N5 113.25(14)
O8 V3 N7 97.93(15)
O9 V3 O10 98.72(14)
O9 V3 N5 136.92(14)
O9 V3 N7 90.86(14)
O10 V3 N5 82.23(13)
O10 V3 N7 150.85(14)
N7 V3 N5 72.21(14)
O11 V4 O2 171.74(13)
O11 V4 O12 101.84(15)
O11 V4 O13 95.27(14)
O11 V4 O14 102.45(15)
O11 V4 N8 95.67(15)
O12 V4 O2 84.92(12)
O12 V4 O13 92.33(13)
O12 V4 O14 100.79(14)
O12 V4 N8 159.53(15)
O13 V4 O2 79.58(11)
O13 V4 N8 75.44(13)
O14 V4 O2 80.68(12)
O14 V4 O13 155.16(13)
O14 V4 N8 85.51(13)
N8 V4 O2 76.85(11)
V1 O2 V4 164.90(17)
C1 O3 V1 136.3(3)
C15 O5 V2 136.0(3)
C16 O6 V2 131.1(3)
C8 O7 V2 116.7(3)
V3 O8 V2 153.26(16)
C17 O10 V3 137.1(3)
C32 O12 V4 130.5(3)
C24 O13 V4 116.1(3)
C31 O14 V4 137.1(3)
N2 N1 V1 115.5(3)
C7 N1 V1 129.7(3)
C7 N1 N2 114.8(4)
N1 N2 H2 122.4
C8 N2 N1 115.1(4)
C8 N2 H2 122.4
N4 N3 V1 130.7(3)
C8 N3 V1 120.8(3)
C8 N3 N4 108.5(3)
N3 N4 V2 114.2(2)
C9 N4 V2 126.3(3)
C9 N4 N3 119.5(4)
N6 N5 V3 115.4(3)
C23 N5 V3 128.4(3)
C23 N5 N6 116.1(4)
N5 N6 H6 122.3
C24 N6 N5 115.5(4)
C24 N6 H6 122.3
N8 N7 V3 129.2(3)
C24 N7 V3 122.2(3)
C24 N7 N8 108.7(4)
N7 N8 V4 113.9(3)
C25 N8 V4 128.2(3)
C25 N8 N7 117.9(4)
O3 C1 C2 119.1(4)
O3 C1 C6 122.4(4)
C6 C1 C2 118.5(4)
C1 C2 H2A 119.8
C3 C2 C1 120.4(5)
C3 C2 H2A 119.8
C2 C3 H3 119.4
C2 C3 C4 121.3(5)
C4 C3 H3 119.4
C3 C4 H4 120.8
C5 C4 C3 118.5(5)
C5 C4 H4 120.8
C4 C5 H5 119.2
C4 C5 C6 121.6(5)
C6 C5 H5 119.2
C1 C6 C7 121.9(4)
C5 C6 C1 119.6(4)
C5 C6 C7 118.4(4)
N1 C7 C6 123.1(4)
N1 C7 H7 118.5
C6 C7 H7 118.5
O7 C8 N2 119.5(4)
O7 C8 N3 125.0(4)
N3 C8 N2 115.5(4)
N4 C9 H9 117.8
N4 C9 C10 124.5(4)
C10 C9 H9 117.8
C11 C10 C9 119.6(4)
C15 C10 C9 122.8(4)
C15 C10 C11 117.6(4)
C10 C11 H11 118.7
C12 C11 C10 122.5(5)
C12 C11 H11 118.7
C11 C12 H12 120.6
C11 C12 C13 118.8(5)
C13 C12 H12 120.6
C12 C13 H13 119.8
C14 C13 C12 120.5(5)
C14 C13 H13 119.8
C13 C14 H14 119.4
C15 C14 C13 121.2(5)
C15 C14 H14 119.4
O5 C15 C10 121.5(4)
O5 C15 C14 119.0(4)
C14 C15 C10 119.4(4)
O6 C16 H16A 109.5
O6 C16 H16B 109.5
O6 C16 H16C 109.5
H16A C16 H16B 109.5
H16A C16 H16C 109.5
H16B C16 H16C 109.5
O10 C17 C18 118.4(4)
O10 C17 C22 122.3(4)
C22 C17 C18 119.3(4)
C17 C18 H18 119.9
C19 C18 C17 120.3(5)
C19 C18 H18 119.9
C18 C19 H19 119.8
C18 C19 C20 120.4(5)
C20 C19 H19 119.8
C19 C20 H20 120.3
C21 C20 C19 119.4(5)
C21 C20 H20 120.3
C20 C21 H21 119.5
C20 C21 C22 121.1(5)
C22 C21 H21 119.5
C17 C22 C21 119.5(5)
C17 C22 C23 122.5(4)
C21 C22 C23 117.9(4)
N5 C23 C22 123.5(4)
N5 C23 H23 118.2
C22 C23 H23 118.2
O13 C24 N6 121.1(4)
O13 C24 N7 124.3(4)
N6 C24 N7 114.5(4)
N8 C25 H25 118.4
N8 C25 C26 123.1(4)
C26 C25 H25 118.4
C27 C26 C25 117.9(4)
C27 C26 C31 118.5(4)
C31 C26 C25 123.4(4)
C26 C27 H27 118.6
C28 C27 C26 122.7(5)
C28 C27 H27 118.6
C27 C28 H28 120.7
C27 C28 C29 118.5(5)
C29 C28 H28 120.7
C28 C29 H29 120.2
C30 C29 C28 119.6(5)
C30 C29 H29 120.2
C29 C30 H30 118.9
C29 C30 C31 122.2(5)
C31 C30 H30 118.9
O14 C31 C26 122.2(4)
O14 C31 C30 119.4(4)
C30 C31 C26 118.4(4)
O12 C32 H32A 109.5
O12 C32 H32B 109.5
O12 C32 H32C 109.5
H32A C32 H32B 109.5
H32A C32 H32C 109.5
H32B C32 H32C 109.5
C34 O16 H16 109.1
O16 C34 H34A 109.5
O16 C34 H34B 109.5
O16 C34 H34C 109.5
H34A C34 H34B 109.5
H34A C34 H34C 109.5
H34B C34 H34C 109.5
C33 O15 H15 109.3
O15 C33 H33A 109.5
O15 C33 H33B 109.5
O15 C33 H33C 109.5
H33A C33 H33B 109.5
H33A C33 H33C 109.5
H33B C33 H33C 109.5
C35 O17 H17 111.3
O17 C35 H35A 109.5
O17 C35 H35B 109.5
O17 C35 H35C 109.5
H35A C35 H35B 109.5
H35A C35 H35C 109.5
H35B C35 H35C 109.5

loop_
_geom_bond_atom_site_label_1
_geom_bond_atom_site_label_2
_geom_bond_distance
V1 O1 1.626(3)
V1 O2 1.609(3)
V1 O3 1.886(3)
V1 N1 2.149(3)
V1 N3 2.063(3)
V2 O4 1.585(3)
V2 O5 1.838(3)
V2 O6 1.764(3)
V2 O7 1.993(3)
V2 O8 2.348(3)
V2 N4 2.160(3)
V3 O8 1.624(3)
V3 O9 1.632(3)
V3 O10 1.881(3)
V3 N5 2.167(4)
V3 N7 2.047(3)
V4 O2 2.307(3)
V4 O11 1.584(3)
V4 O12 1.792(3)
V4 O13 1.992(3)
V4 O14 1.859(3)
V4 N8 2.132(3)
O3 C1 1.351(5)
O5 C15 1.327(5)
O6 C16 1.409(5)
O7 C8 1.272(5)
O10 C17 1.334(5)
O12 C32 1.412(5)
O13 C24 1.271(5)
O14 C31 1.322(5)
N1 N2 1.394(4)
N1 C7 1.316(5)
N2 H2 0.8800
N2 C8 1.335(5)
N3 N4 1.402(4)
N3 C8 1.338(5)
N4 C9 1.285(5)
N5 N6 1.386(4)
N5 C23 1.304(5)
N6 H6 0.8800
N6 C24 1.328(5)
N7 N8 1.404(4)
N7 C24 1.343(5)
N8 C25 1.301(5)
C1 C2 1.405(6)
C1 C6 1.403(6)
C2 H2A 0.9500
C2 C3 1.360(6)
C3 H3 0.9500
C3 C4 1.396(6)
C4 H4 0.9500
C4 C5 1.372(6)
C5 H5 0.9500
C5 C6 1.383(6)
C6 C7 1.434(6)
C7 H7 0.9500
C9 H9 0.9500
C9 C10 1.435(5)
C10 C11 1.411(6)
C10 C15 1.417(6)
C11 H11 0.9500
C11 C12 1.360(6)
C12 H12 0.9500
C12 C13 1.394(6)
C13 H13 0.9500
C13 C14 1.379(6)
C14 H14 0.9500
C14 C15 1.379(6)
C16 H16A 0.9800
C16 H16B 0.9800
C16 H16C 0.9800
C17 C18 1.400(6)
C17 C22 1.392(6)
C18 H18 0.9500
C18 C19 1.385(6)
C19 H19 0.9500
C19 C20 1.390(6)
C20 H20 0.9500
C20 C21 1.375(6)
C21 H21 0.9500
C21 C22 1.399(6)
C22 C23 1.432(6)
C23 H23 0.9500
C25 H25 0.9500
C25 C26 1.438(6)
C26 C27 1.403(6)
C26 C31 1.414(6)
C27 H27 0.9500
C27 C28 1.368(6)
C28 H28 0.9500
C28 C29 1.408(6)
C29 H29 0.9500
C29 C30 1.385(6)
C30 H30 0.9500
C30 C31 1.388(6)
C32 H32A 0.9800
C32 H32B 0.9800
C32 H32C 0.9800
O16 H16 0.8557
O16 C34 1.418(5)
C34 H34A 0.9800
C34 H34B 0.9800
C34 H34C 0.9800
O15 H15 0.8549
O15 C33 1.446(5)
C33 H33A 0.9800
C33 H33B 0.9800
C33 H33C 0.9800
O17 H17 0.8569
O17 C35 1.411(5)
C35 H35A 0.9800
C35 H35B 0.9800
C35 H35C 0.9800

loop_
_geom_hbond_atom_site_label_D
_geom_hbond_atom_site_label_H
_geom_hbond_atom_site_label_A
_geom_hbond_distance_DH
_geom_hbond_distance_HA
_geom_hbond_distance_DA
_geom_hbond_angle_DHA
_geom_hbond_site_symmetry_A
N2 H2 O16 0.88 1.92 2.785(4) 167.0 .
N6 H6 O15 0.88 1.97 2.776(4) 151.6 .
O16 H16 O9 0.86 1.97 2.797(4) 160.8 4_565
O15 H15 O1 0.85 1.89 2.729(4) 167.3 3_666
O17 H17 O3 0.86 2.15 2.982(4) 163.4 .

loop_
_geom_torsion_atom_site_label_1
_geom_torsion_atom_site_label_2
_geom_torsion_atom_site_label_3
_geom_torsion_atom_site_label_4
_geom_torsion
V1 O3 C1 C2 160.2(3)
V1 O3 C1 C6 -22.4(6)
V1 N1 N2 C8 -4.4(5)
V1 N1 C7 C6 4.6(6)
V1 N3 N4 V2 -173.63(19)
V1 N3 N4 C9 3.7(5)
V1 N3 C8 O7 179.6(3)
V1 N3 C8 N2 -0.4(5)
V2 O5 C15 C10 21.4(7)
V2 O5 C15 C14 -161.6(3)
V2 O7 C8 N2 173.4(3)
V2 O7 C8 N3 -6.6(6)
V2 N4 C9 C10 -1.6(6)
V3 O10 C17 C18 -161.6(3)
V3 O10 C17 C22 19.4(7)
V3 N5 N6 C24 5.3(5)
V3 N5 C23 C22 -6.2(7)
V3 N7 N8 V4 168.32(19)
V3 N7 N8 C25 -11.6(5)
V3 N7 C24 O13 -176.7(3)
V3 N7 C24 N6 3.8(5)
V4 O13 C24 N6 -172.5(3)
V4 O13 C24 N7 8.1(6)
V4 O14 C31 C26 2.2(7)
V4 O14 C31 C30 -177.4(3)
V4 N8 C25 C26 2.8(6)
O1 V1 O2 V4 -167.9(6)
O1 V1 O3 C1 164.8(4)
O1 V1 N1 N2 76.7(4)
O1 V1 N1 C7 -105.9(4)
O1 V1 N3 N4 35.7(3)
O1 V1 N3 C8 -143.6(3)
O2 V1 O3 C1 -84.9(4)
O2 V1 N1 N2 -91.1(3)
O2 V1 N1 C7 86.4(4)
O2 V1 N3 N4 -73.1(3)
O2 V1 N3 C8 107.7(3)
O2 V4 O12 C32 -157.2(4)
O2 V4 O13 C24 -89.0(3)
O2 V4 O14 C31 80.0(4)
O2 V4 N8 N7 93.6(3)
O2 V4 N8 C25 -86.5(4)
O3 V1 O2 V4 90.6(6)
O3 V1 N1 N2 167.2(3)
O3 V1 N1 C7 -15.3(4)
O3 V1 N3 N4 144.3(3)
O3 V1 N3 C8 -34.9(5)
O3 C1 C2 C3 178.1(4)
O3 C1 C6 C5 -177.5(4)
O3 C1 C6 C7 -0.3(7)
O4 V2 O5 C15 69.9(4)
O4 V2 O6 C16 -18.2(4)
O4 V2 O7 C8 -86.2(3)
O4 V2 O8 V3 -96.8(11)
O4 V2 N4 N3 87.2(3)
O4 V2 N4 C9 -89.9(4)
O5 V2 O6 C16 -124.5(4)
O5 V2 O7 C8 47.5(5)
O5 V2 O8 V3 22.1(4)
O5 V2 N4 N3 -170.3(3)
O5 V2 N4 C9 12.5(4)
O6 V2 O5 C15 176.0(4)
O6 V2 O7 C8 171.3(3)
O6 V2 O8 V3 126.3(4)
O6 V2 N4 N3 -56.7(5)
O6 V2 N4 C9 126.1(4)
O7 V2 O5 C15 -62.4(6)
O7 V2 O6 C16 77.3(4)
O7 V2 O8 V3 -141.1(4)
O7 V2 N4 N3 -6.9(2)
O7 V2 N4 C9 176.0(4)
O8 V2 O5 C15 -102.9(4)
O8 V2 O6 C16 156.2(4)
O8 V2 O7 C8 88.2(3)
O8 V2 N4 N3 -88.5(3)
O8 V2 N4 C9 94.4(4)
O8 V3 O10 C17 89.0(4)
O8 V3 N5 N6 88.7(3)
O8 V3 N5 C23 -87.5(4)
O8 V3 N7 N8 68.8(3)
O8 V3 N7 C24 -112.7(3)
O9 V3 O8 V2 177.0(3)
O9 V3 O10 C17 -159.6(4)
O9 V3 N5 N6 -73.7(3)
O9 V3 N5 C23 110.0(4)
O9 V3 N7 N8 -39.5(3)
O9 V3 N7 C24 138.9(3)
O10 V3 O8 V2 -78.4(4)
O10 V3 N5 N6 -168.2(3)
O10 V3 N5 C23 15.5(4)
O10 V3 N7 N8 -149.3(3)
O10 V3 N7 C24 29.2(5)
O10 C17 C18 C19 -178.5(4)
O10 C17 C22 C21 178.7(4)
O10 C17 C22 C23 1.6(7)
O11 V4 O2 V1 79.1(12)
O11 V4 O12 C32 18.0(4)
O11 V4 O13 C24 84.5(3)
O11 V4 O14 C31 -92.2(4)
O11 V4 N8 N7 -82.8(3)
O11 V4 N8 C25 97.0(4)
O12 V4 O2 V1 -135.7(6)
O12 V4 O13 C24 -173.4(3)
O12 V4 O14 C31 163.0(4)
O12 V4 N8 N7 66.0(5)
O12 V4 N8 C25 -114.1(5)
O13 V4 O2 V1 131.0(6)
O13 V4 O12 C32 -77.9(4)
O13 V4 O14 C31 42.3(6)
O13 V4 N8 N7 11.2(3)
O13 V4 N8 C25 -169.0(4)
O14 V4 O2 V1 -33.9(6)
O14 V4 O12 C32 123.3(4)
O14 V4 O13 C24 -51.1(5)
O14 V4 N8 N7 175.1(3)
O14 V4 N8 C25 -5.1(4)
N1 V1 O2 V4 3.9(7)
N1 V1 O3 C1 24.9(4)
N1 V1 N3 N4 177.8(4)
N1 V1 N3 C8 -1.5(3)
N1 N2 C8 O7 -176.8(4)
N1 N2 C8 N3 3.1(6)
N2 N1 C7 C6 -177.9(4)
N3 V1 O2 V4 -71.5(6)
N3 V1 O3 C1 57.0(5)
N3 V1 N1 N2 3.1(3)
N3 V1 N1 C7 -179.5(4)
N3 N4 C9 C10 -178.6(4)
N4 V2 O5 C15 -23.4(4)
N4 V2 O6 C16 124.9(5)
N4 V2 O7 C8 6.9(3)
N4 V2 O8 V3 -64.5(4)
N4 N3 C8 O7 0.2(6)
N4 N3 C8 N2 -179.8(4)
N4 C9 C10 C11 175.1(4)
N4 C9 C10 C15 -7.8(7)
N5 V3 O8 V2 9.5(4)
N5 V3 O10 C17 -23.1(4)
N5 V3 N7 N8 -179.2(4)
N5 V3 N7 C24 -0.7(3)
N5 N6 C24 O13 174.8(4)
N5 N6 C24 N7 -5.8(6)
N6 N5 C23 C22 177.6(4)
N7 V3 O8 V2 83.4(4)
N7 V3 O10 C17 -51.7(5)
N7 V3 N5 N6 -2.4(3)
N7 V3 N5 C23 -178.7(4)
N7 N8 C25 C26 -177.3(4)
N8 V4 O2 V1 53.6(6)
N8 V4 O12 C32 -130.3(5)
N8 V4 O13 C24 -10.0(3)
N8 V4 O14 C31 2.6(4)
N8 N7 C24 O13 2.0(6)
N8 N7 C24 N6 -177.4(4)
N8 C25 C26 C27 -180.0(4)
N8 C25 C26 C31 3.8(7)
C1 C2 C3 C4 -0.1(7)
C1 C6 C7 N1 6.9(7)
C2 C1 C6 C5 0.0(7)
C2 C1 C6 C7 177.2(4)
C2 C3 C4 C5 -0.8(8)
C3 C4 C5 C6 1.3(7)
C4 C5 C6 C1 -0.9(7)
C4 C5 C6 C7 -178.2(4)
C5 C6 C7 N1 -175.9(4)
C6 C1 C2 C3 0.5(7)
C7 N1 N2 C8 177.8(4)
C8 N3 N4 V2 5.7(4)
C8 N3 N4 C9 -176.9(4)
C9 C10 C11 C12 178.2(4)
C9 C10 C15 O5 0.1(7)
C9 C10 C15 C14 -176.9(4)
C10 C11 C12 C13 -1.6(8)
C11 C10 C15 O5 177.2(4)
C11 C10 C15 C14 0.2(7)
C11 C12 C13 C14 1.0(8)
C12 C13 C14 C15 0.2(7)
C13 C14 C15 O5 -177.8(4)
C13 C14 C15 C10 -0.8(7)
C15 C10 C11 C12 1.0(7)
C17 C18 C19 C20 -0.8(7)
C17 C22 C23 N5 -6.0(7)
C18 C17 C22 C21 -0.3(7)
C18 C17 C22 C23 -177.4(4)
C18 C19 C20 C21 0.7(7)
C19 C20 C21 C22 -0.4(8)
C20 C21 C22 C17 0.2(7)
C20 C21 C22 C23 177.5(5)
C21 C22 C23 N5 176.9(4)
C22 C17 C18 C19 0.6(7)
C23 N5 N6 C24 -178.0(4)
C24 N7 N8 V4 -10.3(4)
C24 N7 N8 C25 169.8(4)
C25 C26 C27 C28 -174.5(4)
C25 C26 C31 O14 -6.6(7)
C25 C26 C31 C30 173.1(4)
C26 C27 C28 C29 0.0(7)
C27 C26 C31 O14 177.3(4)
C27 C26 C31 C30 -3.1(6)
C27 C28 C29 C30 -0.7(7)
C28 C29 C30 C31 -0.6(7)
C29 C30 C31 O14 -177.8(4)
C29 C30 C31 C26 2.5(7)
C31 C26 C27 C28 1.9(7)
